data_1520968
loop_
_publ_author_name
'Ellner, M.'
'Mittemeijer, E.J.'
'Reule, H.'

_publ_section_title
;
 The structure of the trihydride Gd H3
;
_journal_name_full 'Journal of Alloys Compd.'
_journal_page_first 127
_journal_page_last 131
_journal_volume 309
_journal_year 2000
_chemical_formula_sum 'Gd H3'
_space_group_IT_number 165
_symmetry_space_group_name_Hall '-P 3 2"c'
_symmetry_space_group_name_H-M 'P -3 c 1'
_cell_angle_alpha 90
_cell_angle_beta 90
_cell_angle_gamma 120
_cell_formula_units_Z 6
_cell_length_a 6.4662
_cell_length_b 6.4662
_cell_length_c 6.717
_cell_volume 243.223
_citation_journal_id_ASTM JALCEU
_cod_data_source_file Ellner_JALCEU_2000_1414.cif
_cod_data_source_block H3Gd1
_cod_original_cell_volume 243.2228
_cod_original_formula_sum 'H3 Gd1'
_cod_database_code 1520968

loop_
_symmetry_equiv_pos_as_xyz
x,y,z
-y,x-y,z
-x+y,-x,z
y,x,-z+1/2
-x,-x+y,-z+1/2
x-y,-y,-z+1/2
-x,-y,-z
y,-x+y,-z
x-y,x,-z
-y,-x,z-1/2
x,x-y,z-1/2
-x+y,y,z-1/2

loop_
_atom_site_label
_atom_site_type_symbol
_atom_site_fract_x
_atom_site_fract_y
_atom_site_fract_z
_atom_site_occupancy
_atom_site_U_iso_or_equiv
Gd1 Gd+3 0.3333 0 0.25 1 0.0
H2 H-1 0.3333 0.6667 0.167 1 0.0
H3 H-1 0.356 0.328 0.096 1 0.0
H1 H-1 0 0 0.25 1 0.0
